data_2218133
loop_
_publ_author_name
'Tai, Xi-Shi'
'Xu, Jun'
'Feng, Yi-Min'
'Liang, Zu-Pei'

_publ_section_title
;
 <i>N</i>'-[1-(2-Hydroxyphenyl)ethylidene]benzenesulfonohydrazide
;
_journal_coeditor_code HB2723
_journal_issue 5
_journal_name_full 'Acta Crystallographica Section E'
_journal_page_first o904
_journal_paper_doi 10.1107/S1600536808010970
_journal_volume 64
_journal_year 2008
_chemical_formula_iupac 'C14 H14 N2 O3 S'
_chemical_formula_moiety 'C14 H14 N2 O3 S'
_chemical_formula_sum 'C14 H14 N2 O3 S'
_chemical_formula_weight 290.33
_chemical_name_systematic
;
N'-[1-(2-Hydroxyphenyl)ethylidene]benzenesulfonohydrazide
;
_space_group_IT_number 14
_symmetry_cell_setting monoclinic
_symmetry_space_group_name_Hall '-P 2yn'
_symmetry_space_group_name_H-M 'P 1 21/n 1'
_atom_sites_solution_hydrogens geom
_atom_sites_solution_primary direct
_atom_sites_solution_secondary difmap
_audit_creation_method SHELXL-97
_cell_angle_alpha 90.00
_cell_angle_beta 90.531(2)
_cell_angle_gamma 90.00
_cell_formula_units_Z 4
_cell_length_a 5.2435(9)
_cell_length_b 13.2515(18)
_cell_length_c 20.375(2)
_cell_measurement_reflns_used 2187
_cell_measurement_temperature 298(2)
_cell_measurement_theta_max 26.15
_cell_measurement_theta_min 2.52
_cell_volume 1415.7(3)
_computing_cell_refinement 'SAINT (Bruker, 2000)'
_computing_data_collection 'SMART (Bruker, 2000)'
_computing_data_reduction 'SAINT (Bruker, 2000)'
_computing_molecular_graphics 'SHELXTL (Sheldrick, 2008)'
_computing_publication_material 'SHELXTL (Sheldrick, 2008)'
_computing_structure_refinement 'SHELXL97 (Sheldrick, 2008)'
_computing_structure_solution 'SHELXS97 (Sheldrick, 2008)'
_diffrn_ambient_temperature 298(2)
_diffrn_measured_fraction_theta_full 0.994
_diffrn_measured_fraction_theta_max 0.994
_diffrn_measurement_device_type 'Bruker SMART CCD'
_diffrn_measurement_method \w
_diffrn_radiation_monochromator graphite
_diffrn_radiation_source 'fine-focus sealed tube'
_diffrn_radiation_type MoK\a
_diffrn_radiation_wavelength 0.71073
_diffrn_reflns_av_R_equivalents 0.0619
_diffrn_reflns_av_sigmaI/netI 0.0650
_diffrn_reflns_limit_h_max 6
_diffrn_reflns_limit_h_min -6
_diffrn_reflns_limit_k_max 15
_diffrn_reflns_limit_k_min -15
_diffrn_reflns_limit_l_max 24
_diffrn_reflns_limit_l_min -20
_diffrn_reflns_number 7165
_diffrn_reflns_theta_full 25.00
_diffrn_reflns_theta_max 25.00
_diffrn_reflns_theta_min 1.83
_exptl_absorpt_coefficient_mu 0.237
_exptl_absorpt_correction_T_max 0.918
_exptl_absorpt_correction_T_min 0.891
_exptl_absorpt_correction_type multi-scan
_exptl_absorpt_process_details '(SADABS; Bruker, 2000)'
_exptl_crystal_colour colourless
_exptl_crystal_density_diffrn 1.362
_exptl_crystal_density_method 'not measured'
_exptl_crystal_description block
_exptl_crystal_F_000 608
_exptl_crystal_size_max 0.50
_exptl_crystal_size_mid 0.40
_exptl_crystal_size_min 0.37
_refine_diff_density_max 0.264
_refine_diff_density_min -0.263
_refine_ls_extinction_coef 0.018(2)
_refine_ls_extinction_expression Fc^*^=kFc[1+0.001xFc^2^\l^3^/sin(2\q)]^-1/4^
_refine_ls_extinction_method 'SHELXL97 (Sheldrick, 2008)'
_refine_ls_goodness_of_fit_ref 1.039
_refine_ls_hydrogen_treatment constr
_refine_ls_matrix_type full
_refine_ls_number_parameters 182
_refine_ls_number_reflns 2484
_refine_ls_number_restraints 0
_refine_ls_restrained_S_all 1.039
_refine_ls_R_factor_all 0.0731
_refine_ls_R_factor_gt 0.0472
_refine_ls_shift/su_max 0.001
_refine_ls_shift/su_mean 0.000
_refine_ls_structure_factor_coef Fsqd
_refine_ls_weighting_details 'calc w=1/[\s^2^(Fo^2^)+(0.0428P)^2^+0.8643P] where P=(Fo^2^+2Fc^2^)/3'
_refine_ls_weighting_scheme calc
_refine_ls_wR_factor_gt 0.1109
_refine_ls_wR_factor_ref 0.1312
_reflns_number_gt 1755
_reflns_number_total 2484
_reflns_threshold_expression I>2\s(I)
_cod_data_source_file hb2723.cif
_cod_data_source_block I
_cod_depositor_comments
;
The following automatic conversions were performed:
'_symmetry_cell_setting' value 'Monoclinic' changed to 'monoclinic'
according to '/home/saulius/struct/CIF-dictionaries/cif_core.dic'
dictionary named 'cif_core.dic' version 2.4.1 from 2010-06-29.

Automatic conversion script
Id: cif_fix_enum 1527 2010-12-29 10:47:43Z saulius 

The following automatic conversions were performed:

'_symmetry_cell_setting' value 'Monoclinic' changed to 'monoclinic'
according to /home/saulius/struct/CIF-dictionaries/cif_core.dic
dictionary named 'cif_core.dic' version 2.4.1 from 2010-06-29.

Automatic conversion script
Id: cif_fix_values 1715 2011-07-08 13:25:40Z adriana 
;
_cod_original_sg_symbol_H-M 'P 21/n'
_cod_database_code 2218133
_cod_database_fobs_code 2218133

loop_
_symmetry_equiv_pos_as_xyz
'x, y, z'
'-x+1/2, y+1/2, -z+1/2'
'-x, -y, -z'
'x-1/2, -y-1/2, z-1/2'

loop_
_atom_site_type_symbol
_atom_site_label
_atom_site_fract_x
_atom_site_fract_y
_atom_site_fract_z
_atom_site_U_iso_or_equiv
_atom_site_adp_type
_atom_site_calc_flag
_atom_site_refinement_flags
_atom_site_occupancy
N N1 0.3921(4) 0.13317(15) 0.94596(10) 0.0397(6) Uani d . 1
H H1 0.5569 0.1345 0.9587 0.048 Uiso d R 1
N N2 0.3516(4) 0.21056(16) 0.90070(10) 0.0378(5) Uani d . 1
O O1 0.2888(4) 0.06000(14) 1.05125(9) 0.0589(6) Uani d . 1
O O2 -0.0427(4) 0.15363(16) 0.98874(10) 0.0560(6) Uani d . 1
O O3 0.0643(4) 0.35673(15) 0.86405(10) 0.0590(6) Uani d . 1
H H3 0.1123 0.3112 0.8884 0.089 Uiso calc R 1
S S1 0.21361(14) 0.14329(5) 1.01133(3) 0.0403(3) Uani d . 1
C C1 0.2935(5) 0.2560(2) 1.05229(13) 0.0414(7) Uani d . 1
C C2 0.1465(7) 0.3404(2) 1.04223(18) 0.0659(10) Uani d . 1
H H2 0.0090 0.3388 1.0131 0.079 Uiso calc R 1
C C3 0.2063(10) 0.4282(3) 1.0763(2) 0.0931(14) Uani d . 1
H H3A 0.1108 0.4864 1.0694 0.112 Uiso calc R 1
C C4 0.4057(10) 0.4288(4) 1.1200(3) 0.1013(16) Uani d . 1
H H4 0.4428 0.4871 1.1436 0.122 Uiso calc R 1
C C5 0.5504(8) 0.3446(4) 1.1293(2) 0.0922(14) Uani d . 1
H H5 0.6876 0.3463 1.1586 0.111 Uiso calc R 1
C C6 0.4952(6) 0.2567(3) 1.09574(17) 0.0651(9) Uani d . 1
H H6 0.5928 0.1990 1.1024 0.078 Uiso calc R 1
C C7 0.6988(6) 0.1407(2) 0.83455(14) 0.0472(7) Uani d . 1
H H7A 0.8593 0.1693 0.8479 0.071 Uiso calc R 1
H H7B 0.7018 0.1265 0.7884 0.071 Uiso calc R 1
H H7C 0.6699 0.0793 0.8584 0.071 Uiso calc R 1
C C8 0.4892(5) 0.21397(19) 0.84856(12) 0.0357(6) Uani d . 1
C C9 0.4232(5) 0.29502(19) 0.80152(12) 0.0381(6) Uani d . 1
C C10 0.2176(5) 0.3608(2) 0.81077(13) 0.0421(7) Uani d . 1
C C11 0.1611(6) 0.4351(2) 0.76493(15) 0.0553(8) Uani d . 1
H H11 0.0230 0.4779 0.7716 0.066 Uiso calc R 1
C C12 0.3072(7) 0.4462(3) 0.70987(16) 0.0619(9) Uani d . 1
H H12 0.2675 0.4960 0.6793 0.074 Uiso calc R 1
C C13 0.5109(7) 0.3840(3) 0.70007(15) 0.0631(9) Uani d . 1
H H13 0.6118 0.3920 0.6631 0.076 Uiso calc R 1
C C14 0.5665(6) 0.3096(2) 0.74492(14) 0.0524(8) Uani d . 1
H H14 0.7047 0.2673 0.7373 0.063 Uiso calc R 1

loop_
_atom_site_aniso_label
_atom_site_aniso_U_11
_atom_site_aniso_U_22
_atom_site_aniso_U_33
_atom_site_aniso_U_12
_atom_site_aniso_U_13
_atom_site_aniso_U_23
N1 0.0424(14) 0.0379(12) 0.0388(12) 0.0084(10) 0.0018(10) 0.0056(10)
N2 0.0423(13) 0.0336(12) 0.0374(12) 0.0046(10) -0.0001(10) 0.0029(10)
O1 0.0933(17) 0.0375(11) 0.0461(12) 0.0088(11) 0.0154(11) 0.0074(9)
O2 0.0413(13) 0.0634(14) 0.0636(13) -0.0068(10) 0.0049(10) -0.0136(11)
O3 0.0633(15) 0.0536(13) 0.0605(13) 0.0217(11) 0.0148(11) 0.0146(10)
S1 0.0473(5) 0.0335(4) 0.0402(4) 0.0002(3) 0.0065(3) -0.0006(3)
C1 0.0423(17) 0.0383(15) 0.0436(16) -0.0023(12) 0.0051(13) -0.0047(12)
C2 0.081(3) 0.0445(19) 0.073(2) 0.0108(17) -0.0073(19) -0.0115(16)
C3 0.123(4) 0.046(2) 0.111(3) 0.009(2) 0.011(3) -0.022(2)
C4 0.102(4) 0.084(3) 0.118(4) -0.034(3) 0.012(3) -0.050(3)
C5 0.069(3) 0.114(4) 0.094(3) -0.019(3) -0.012(2) -0.045(3)
C6 0.048(2) 0.074(2) 0.073(2) 0.0026(17) -0.0069(18) -0.0137(18)
C7 0.0505(19) 0.0457(16) 0.0457(16) 0.0071(14) 0.0069(14) -0.0027(13)
C8 0.0362(15) 0.0342(14) 0.0366(14) -0.0051(12) -0.0013(12) -0.0055(11)
C9 0.0418(17) 0.0361(14) 0.0363(14) -0.0049(12) -0.0048(12) -0.0004(11)
C10 0.0421(17) 0.0400(15) 0.0442(16) -0.0037(13) -0.0021(13) 0.0025(13)
C11 0.056(2) 0.0466(18) 0.063(2) 0.0022(15) -0.0082(16) 0.0154(15)
C12 0.071(2) 0.059(2) 0.055(2) -0.0072(18) -0.0139(18) 0.0214(16)
C13 0.076(3) 0.069(2) 0.0450(18) -0.0073(19) 0.0049(17) 0.0140(16)
C14 0.056(2) 0.0562(19) 0.0448(17) 0.0011(15) 0.0025(15) 0.0065(14)

loop_
_atom_type_symbol
_atom_type_description
_atom_type_scat_dispersion_real
_atom_type_scat_dispersion_imag
_atom_type_scat_source
C C 0.0033 0.0016 'International Tables Vol C Tables 4.2.6.8 and 6.1.1.4'
H H 0.0000 0.0000 'International Tables Vol C Tables 4.2.6.8 and 6.1.1.4'
N N 0.0061 0.0033 'International Tables Vol C Tables 4.2.6.8 and 6.1.1.4'
O O 0.0106 0.0060 'International Tables Vol C Tables 4.2.6.8 and 6.1.1.4'
S S 0.1246 0.1234 'International Tables Vol C Tables 4.2.6.8 and 6.1.1.4'

loop_
_geom_angle_atom_site_label_1
_geom_angle_atom_site_label_2
_geom_angle_atom_site_label_3
_geom_angle
N2 N1 S1 113.09(16)
N2 N1 H1 108.5
S1 N1 H1 108.5
C8 N2 N1 119.2(2)
C10 O3 H3 109.5
O2 S1 O1 120.99(14)
O2 S1 N1 106.82(12)
O1 S1 N1 104.08(11)
O2 S1 C1 106.95(13)
O1 S1 C1 108.88(13)
N1 S1 C1 108.63(12)
C2 C1 C6 121.3(3)
C2 C1 S1 119.3(2)
C6 C1 S1 119.3(2)
C1 C2 C3 118.9(4)
C1 C2 H2 120.5
C3 C2 H2 120.5
C4 C3 C2 119.9(4)
C4 C3 H3A 120.1
C2 C3 H3A 120.1
C5 C4 C3 120.5(4)
C5 C4 H4 119.7
C3 C4 H4 119.7
C4 C5 C6 120.6(4)
C4 C5 H5 119.7
C6 C5 H5 119.7
C1 C6 C5 118.8(4)
C1 C6 H6 120.6
C5 C6 H6 120.6
C8 C7 H7A 109.5
C8 C7 H7B 109.5
H7A C7 H7B 109.5
C8 C7 H7C 109.5
H7A C7 H7C 109.5
H7B C7 H7C 109.5
N2 C8 C9 115.5(2)
N2 C8 C7 123.5(2)
C9 C8 C7 121.0(2)
C14 C9 C10 116.5(2)
C14 C9 C8 120.8(2)
C10 C9 C8 122.7(2)
O3 C10 C11 116.3(3)
O3 C10 C9 123.0(2)
C11 C10 C9 120.7(3)
C12 C11 C10 120.6(3)
C12 C11 H11 119.7
C10 C11 H11 119.7
C13 C12 C11 119.9(3)
C13 C12 H12 120.1
C11 C12 H12 120.1
C12 C13 C14 119.8(3)
C12 C13 H13 120.1
C14 C13 H13 120.1
C13 C14 C9 122.4(3)
C13 C14 H14 118.8
C9 C14 H14 118.8

loop_
_geom_bond_atom_site_label_1
_geom_bond_atom_site_label_2
_geom_bond_distance
N1 N2 1.394(3)
N1 S1 1.641(2)
N1 H1 0.9000
N2 C8 1.291(3)
O1 S1 1.4246(19)
O2 S1 1.423(2)
O3 C10 1.358(3)
O3 H3 0.8200
S1 C1 1.760(3)
C1 C2 1.372(4)
C1 C6 1.373(4)
C2 C3 1.390(5)
C2 H2 0.9300
C3 C4 1.367(6)
C3 H3A 0.9300
C4 C5 1.361(6)
C4 H4 0.9300
C5 C6 1.380(5)
C5 H5 0.9300
C6 H6 0.9300
C7 C8 1.496(4)
C7 H7A 0.9600
C7 H7B 0.9600
C7 H7C 0.9600
C8 C9 1.478(4)
C9 C14 1.395(4)
C9 C10 1.401(4)
C10 C11 1.387(4)
C11 C12 1.372(4)
C11 H11 0.9300
C12 C13 1.366(5)
C12 H12 0.9300
C13 C14 1.374(4)
C13 H13 0.9300
C14 H14 0.9300

loop_
_geom_hbond_atom_site_label_D
_geom_hbond_atom_site_label_H
_geom_hbond_atom_site_label_A
_geom_hbond_site_symmetry_A
_geom_hbond_distance_DH
_geom_hbond_distance_HA
_geom_hbond_distance_DA
_geom_hbond_angle_DHA
O3 H3 N2 . 0.82 1.85 2.561(3) 145
N1 H1 O2 1_655 0.90 2.20 3.093(3) 174

loop_
_geom_torsion_atom_site_label_1
_geom_torsion_atom_site_label_2
_geom_torsion_atom_site_label_3
_geom_torsion_atom_site_label_4
_geom_torsion
S1 N1 N2 C8 176.68(19)
N2 N1 S1 O2 52.5(2)
N2 N1 S1 O1 -178.43(18)
N2 N1 S1 C1 -62.5(2)
O2 S1 C1 C2 -17.1(3)
O1 S1 C1 C2 -149.4(3)
N1 S1 C1 C2 97.9(3)
O2 S1 C1 C6 160.2(2)
O1 S1 C1 C6 27.9(3)
N1 S1 C1 C6 -84.8(3)
C6 C1 C2 C3 0.8(5)
S1 C1 C2 C3 178.0(3)
C1 C2 C3 C4 -1.3(6)
C2 C3 C4 C5 1.6(7)
C3 C4 C5 C6 -1.3(7)
C2 C1 C6 C5 -0.5(5)
S1 C1 C6 C5 -177.7(3)
C4 C5 C6 C1 0.7(6)
N1 N2 C8 C9 176.6(2)
N1 N2 C8 C7 -2.1(4)
N2 C8 C9 C14 176.8(2)
C7 C8 C9 C14 -4.5(4)
N2 C8 C9 C10 -3.1(4)
C7 C8 C9 C10 175.6(3)
C14 C9 C10 O3 -178.9(3)
C8 C9 C10 O3 1.0(4)
C14 C9 C10 C11 0.8(4)
C8 C9 C10 C11 -179.3(3)
O3 C10 C11 C12 179.1(3)
C9 C10 C11 C12 -0.6(5)
C10 C11 C12 C13 -0.3(5)
C11 C12 C13 C14 1.0(5)
C12 C13 C14 C9 -0.7(5)
C10 C9 C14 C13 -0.2(4)
C8 C9 C14 C13 180.0(3)

loop_
_cod_related_entry_id
_cod_related_entry_database
_cod_related_entry_code
1 ChemSpider 13042227
